data_7243855
loop_
_publ_author_name
'Liu, Gong-Qing'
'Zhou, Chen-Fan'
'Zhang, Yun-Qian'
'Yi, Wei'
'Wang, Peng-Fei'
'Liu, Ji'
'Ling, Yong'

_publ_section_title
;
 Visible-light-induced intermolecular aminoselenation of alkenes
;
_journal_issue 24
_journal_name_full 'Green Chemistry'
_journal_page_first 9968
_journal_page_last 9973
_journal_paper_doi 10.1039/D1GC03195C
_journal_volume 23
_journal_year 2021
_chemical_formula_moiety 'C22 H19 N O3 S Se'
_chemical_formula_sum 'C22 H19 N O3 S Se'
_chemical_formula_weight 456.40
_space_group_crystal_system monoclinic
_space_group_IT_number 14
_space_group_name_Hall '-P 2yn'
_space_group_name_H-M_alt 'P 1 21/n 1'
_atom_sites_solution_hydrogens geom
_atom_sites_solution_primary dual
_audit_creation_date 2020-03-16
_audit_creation_method
;
Olex2 1.3
(compiled 2020.02.04 svn.rd84adfe8 for OlexSys, GUI svn.r6032)
;
_audit_update_record
;
2021-08-09 deposited with the CCDC.	2021-11-02 downloaded from the CCDC.
;
_cell_angle_alpha 90
_cell_angle_beta 112.137(9)
_cell_angle_gamma 90
_cell_formula_units_Z 4
_cell_length_a 9.4942(8)
_cell_length_b 18.7603(10)
_cell_length_c 11.8071(8)
_cell_measurement_reflns_used 2871
_cell_measurement_temperature 100.01(10)
_cell_measurement_theta_max 28.8590
_cell_measurement_theta_min 2.5370
_cell_volume 1948.0(3)
_computing_cell_refinement 'CrysAlisPro 1.171.38.43f (Rigaku OD, 2015)'
_computing_data_collection 'CrysAlisPro 1.171.38.43f (Rigaku OD, 2015)'
_computing_data_reduction 'CrysAlisPro 1.171.38.43f (Rigaku OD, 2015)'
_computing_molecular_graphics 'Olex2 1.3 (Dolomanov et al., 2009)'
_computing_publication_material 'Olex2 1.3 (Dolomanov et al., 2009)'
_computing_structure_refinement 'SHELXL 2018/3 (Sheldrick, 2015)'
_computing_structure_solution 'SHELXT 2018/2 (Sheldrick, 2018)'
_diffrn_ambient_environment N~2~
_diffrn_ambient_temperature 100.01(10)
_diffrn_detector 'CCD plate'
_diffrn_detector_area_resol_mean 5.2684
_diffrn_detector_type AtlasS2
_diffrn_measured_fraction_theta_full 1.000
_diffrn_measured_fraction_theta_max 1.000
_diffrn_measurement_details
;
List of Runs (angles in degrees, time in seconds):

  # Type    Start    End  Width  t~exp~   \w     \q     \k     \f   Frames
#--------------------------------------------------------------------------
  1  \w    -18.00   9.00   1.00    6.00    --  -11.59 -99.00  90.00   27
  2  \w    -21.00  73.00   1.00    6.00    --   11.74  19.00  60.00   94
  3  \w      0.00  74.00   1.00    6.00    --   11.74  37.00 120.00   74
;
_diffrn_measurement_device 'four-circle diffractometer'
_diffrn_measurement_device_type 'SuperNova, Dual, Cu at zero, AtlasS2'
_diffrn_measurement_method '\w scans'
_diffrn_orient_matrix_type 'CrysAlisPro convention (1999,Acta A55,543-557)'
_diffrn_orient_matrix_UB_11 0.0430680000
_diffrn_orient_matrix_UB_12 -0.0255121000
_diffrn_orient_matrix_UB_13 -0.0175737000
_diffrn_orient_matrix_UB_21 -0.0560832000
_diffrn_orient_matrix_UB_22 -0.0262141000
_diffrn_orient_matrix_UB_23 -0.0055502000
_diffrn_orient_matrix_UB_31 -0.0388400000
_diffrn_orient_matrix_UB_32 0.0095151000
_diffrn_orient_matrix_UB_33 -0.0621710000
_diffrn_radiation_monochromator mirror
_diffrn_radiation_probe x-ray
_diffrn_radiation_type 'Mo K\a'
_diffrn_radiation_wavelength 0.71073
_diffrn_reflns_av_R_equivalents 0.0451
_diffrn_reflns_av_unetI/netI 0.0628
_diffrn_reflns_Laue_measured_fraction_full 1.000
_diffrn_reflns_Laue_measured_fraction_max 1.000
_diffrn_reflns_limit_h_max 10
_diffrn_reflns_limit_h_min -11
_diffrn_reflns_limit_k_max 22
_diffrn_reflns_limit_k_min -16
_diffrn_reflns_limit_l_max 14
_diffrn_reflns_limit_l_min -11
_diffrn_reflns_number 8562
_diffrn_reflns_point_group_measured_fraction_full 1.000
_diffrn_reflns_point_group_measured_fraction_max 1.000
_diffrn_reflns_theta_full 25.000
_diffrn_reflns_theta_max 25.000
_diffrn_reflns_theta_min 2.155
_diffrn_source 'micro-focus sealed X-ray tube'
_diffrn_source_type 'SuperNova (Mo) X-ray Source'
_exptl_absorpt_coefficient_mu 2.058
_exptl_absorpt_correction_T_max 1.00000
_exptl_absorpt_correction_T_min 0.80411
_exptl_absorpt_correction_type multi-scan
_exptl_absorpt_process_details
;
CrysAlisPro 1.171.38.43f (Rigaku Oxford Diffraction, 2015)
Empirical absorption correction using spherical harmonics,
 implemented in SCALE3 ABSPACK scaling algorithm.
;
_exptl_crystal_colour colourless
_exptl_crystal_colour_primary colourless
_exptl_crystal_density_diffrn 1.556
_exptl_crystal_description block
_exptl_crystal_F_000 928
_exptl_crystal_size_max 0.14
_exptl_crystal_size_mid 0.13
_exptl_crystal_size_min 0.12
_refine_diff_density_max 0.456
_refine_diff_density_min -0.411
_refine_diff_density_rms 0.087
_refine_ls_extinction_method none
_refine_ls_goodness_of_fit_ref 1.052
_refine_ls_hydrogen_treatment constr
_refine_ls_matrix_type full
_refine_ls_number_parameters 254
_refine_ls_number_reflns 3433
_refine_ls_number_restraints 0
_refine_ls_restrained_S_all 1.052
_refine_ls_R_factor_all 0.0540
_refine_ls_R_factor_gt 0.0395
_refine_ls_shift/su_max 0.000
_refine_ls_shift/su_mean 0.000
_refine_ls_structure_factor_coef Fsqd
_refine_ls_weighting_details 'w=1/[\s^2^(Fo^2^)+(0.0316P)^2^+0.5442P] where P=(Fo^2^+2Fc^2^)/3'
_refine_ls_weighting_scheme calc
_refine_ls_wR_factor_gt 0.0801
_refine_ls_wR_factor_ref 0.0874
_reflns_Friedel_coverage 0.000
_reflns_number_gt 2821
_reflns_number_total 3433
_reflns_threshold_expression 'I > 2\s(I)'
_cod_data_source_file d1gc03195c2.cif
_cod_data_source_block lq0316
_cod_depositor_comments 'Adding full bibliography for 7243855--7243857.cif.'
_cod_database_code 7243855
_shelx_shelxl_version_number 2018/3
_shelx_space_group_comment
;
The symmetry employed for this shelxl refinement is uniquely defined
by the following loop, which should always be used as a source of
symmetry information in preference to the above space-group names.
They are only intended as comments.
;
_reflns_odcompleteness_completeness 99.95
_reflns_odcompleteness_iscentric 1
_reflns_odcompleteness_theta 26.32
_olex2_refinement_description
;
1. Fixed Uiso
 At 1.2 times of:
  All C(H) groups
 At 1.5 times of:
  All C(H,H,H) groups
2.a Ternary CH refined with riding coordinates:
 C8(H8), C9(H9)
2.b Aromatic/amide H refined with riding coordinates:
 C2(H2), C3(H3), C4(H4), C5(H5), C12(H12), C13(H13), C14(H14), C15(H15),
 C16(H16), C18(H18), C19(H19), C20(H20), C21(H21), C22(H22)
2.c Idealised Me refined as rotating group:
 C10(H10A,H10B,H10C)
;
_olex2_submission_special_instructions 'No special instructions were received'
_oxdiff_exptl_absorpt_empirical_details
;
Empirical correction (ABSPACK) includes:
- Absorption correction using spherical harmonics
- Frame scaling
;
_oxdiff_exptl_absorpt_empirical_full_max 1.352
_oxdiff_exptl_absorpt_empirical_full_min 0.716

loop_
_space_group_symop_operation_xyz
'x, y, z'
'-x+1/2, y+1/2, -z+1/2'
'-x, -y, -z'
'x-1/2, -y-1/2, z-1/2'

loop_
_atom_site_label
_atom_site_type_symbol
_atom_site_fract_x
_atom_site_fract_y
_atom_site_fract_z
_atom_site_U_iso_or_equiv
_atom_site_adp_type
_atom_site_occupancy
_atom_site_site_symmetry_order
_atom_site_calc_flag
_atom_site_refinement_flags_posn
_atom_site_refinement_flags_adp
_atom_site_refinement_flags_occupancy
_atom_site_disorder_assembly
_atom_site_disorder_group
Se1 Se 0.44369(4) 0.43634(2) 0.37716(3) 0.01838(13) Uani 1 1 d . . . . .
S1 S 0.61236(9) 0.17026(4) 0.40606(7) 0.0136(2) Uani 1 1 d . . . . .
O1 O 0.6043(2) 0.15033(12) 0.52033(17) 0.0187(6) Uani 1 1 d . . . . .
O2 O 0.7458(2) 0.20678(12) 0.40840(19) 0.0180(5) Uani 1 1 d . . . . .
O3 O 0.2421(2) 0.20706(12) 0.14738(18) 0.0184(5) Uani 1 1 d . . . . .
N1 N 0.4568(3) 0.21690(13) 0.3235(2) 0.0105(6) Uani 1 1 d . . . . .
C1 C 0.5652(4) 0.09929(17) 0.3021(3) 0.0132(7) Uani 1 1 d . . . . .
C2 C 0.6462(4) 0.03761(18) 0.3088(3) 0.0187(8) Uani 1 1 d . . . . .
H2 H 0.739661 0.029964 0.371869 0.022 Uiso 1 1 calc R U . . .
C3 C 0.5829(4) -0.01269(19) 0.2178(3) 0.0226(8) Uani 1 1 d . . . . .
H3 H 0.634630 -0.055015 0.219500 0.027 Uiso 1 1 calc R U . . .
C4 C 0.4434(4) -0.00076(18) 0.1241(3) 0.0205(8) Uani 1 1 d . . . . .
H4 H 0.402078 -0.035621 0.064754 0.025 Uiso 1 1 calc R U . . .
C5 C 0.3647(4) 0.06208(17) 0.1174(3) 0.0166(8) Uani 1 1 d . . . . .
H5 H 0.272346 0.070319 0.053397 0.020 Uiso 1 1 calc R U . . .
C6 C 0.4266(4) 0.11239(17) 0.2081(3) 0.0118(7) Uani 1 1 d . . . . .
C7 C 0.3596(4) 0.18239(17) 0.2185(3) 0.0141(7) Uani 1 1 d . . . . .
C8 C 0.4352(3) 0.28845(16) 0.3706(3) 0.0114(7) Uani 1 1 d . . . . .
H8 H 0.526517 0.297160 0.443749 0.014 Uiso 1 1 calc R U . . .
C9 C 0.4298(4) 0.34807(17) 0.2804(3) 0.0150(7) Uani 1 1 d . . . . .
H9 H 0.331271 0.346902 0.211867 0.018 Uiso 1 1 calc R U . . .
C10 C 0.5558(4) 0.34555(19) 0.2314(3) 0.0240(9) Uani 1 1 d . . . . .
H10A H 0.553338 0.388195 0.185802 0.036 Uiso 1 1 calc R U . . .
H10B H 0.541722 0.304834 0.179058 0.036 Uiso 1 1 calc R U . . .
H10C H 0.652187 0.342019 0.298368 0.036 Uiso 1 1 calc R U . . .
C11 C 0.3996(4) 0.50432(17) 0.2477(3) 0.0153(8) Uani 1 1 d . . . . .
C12 C 0.2565(4) 0.50727(18) 0.1558(3) 0.0198(8) Uani 1 1 d . . . . .
H12 H 0.182752 0.474193 0.153948 0.024 Uiso 1 1 calc R U . . .
C13 C 0.2231(4) 0.55941(19) 0.0665(3) 0.0254(9) Uani 1 1 d . . . . .
H13 H 0.126741 0.561387 0.005022 0.031 Uiso 1 1 calc R U . . .
C14 C 0.3322(5) 0.60842(19) 0.0682(3) 0.0284(9) Uani 1 1 d . . . . .
H14 H 0.309347 0.643440 0.008241 0.034 Uiso 1 1 calc R U . . .
C15 C 0.4750(5) 0.6054(2) 0.1591(3) 0.0326(10) Uani 1 1 d . . . . .
H15 H 0.548956 0.638084 0.159763 0.039 Uiso 1 1 calc R U . . .
C16 C 0.5090(4) 0.55394(18) 0.2493(3) 0.0252(9) Uani 1 1 d . . . . .
H16 H 0.605183 0.552529 0.311070 0.030 Uiso 1 1 calc R U . . .
C17 C 0.3027(4) 0.29012(16) 0.4122(3) 0.0125(7) Uani 1 1 d . . . . .
C18 C 0.3296(4) 0.29160(17) 0.5367(3) 0.0164(8) Uani 1 1 d . . . . .
H18 H 0.428972 0.289622 0.593512 0.020 Uiso 1 1 calc R U . . .
C19 C 0.2110(4) 0.29594(18) 0.5769(3) 0.0194(8) Uani 1 1 d . . . . .
H19 H 0.231202 0.297177 0.660336 0.023 Uiso 1 1 calc R U . . .
C20 C 0.0619(4) 0.29848(17) 0.4937(3) 0.0187(8) Uani 1 1 d . . . . .
H20 H -0.018049 0.300995 0.520916 0.022 Uiso 1 1 calc R U . . .
C21 C 0.0333(4) 0.29723(17) 0.3696(3) 0.0181(8) Uani 1 1 d . . . . .
H21 H -0.066370 0.298677 0.313249 0.022 Uiso 1 1 calc R U . . .
C22 C 0.1521(4) 0.29385(17) 0.3290(3) 0.0154(8) Uani 1 1 d . . . . .
H22 H 0.131668 0.294062 0.245541 0.018 Uiso 1 1 calc R U . . .

loop_
_atom_site_aniso_label
_atom_site_aniso_U_11
_atom_site_aniso_U_22
_atom_site_aniso_U_33
_atom_site_aniso_U_23
_atom_site_aniso_U_13
_atom_site_aniso_U_12
Se1 0.0260(2) 0.0113(2) 0.01613(18) -0.00201(14) 0.00601(15) 0.00053(15)
S1 0.0115(4) 0.0130(4) 0.0142(4) -0.0008(3) 0.0027(3) 0.0005(4)
O1 0.0210(13) 0.0203(14) 0.0117(11) 0.0007(10) 0.0027(10) -0.0004(11)
O2 0.0108(12) 0.0175(13) 0.0266(12) -0.0045(11) 0.0081(10) -0.0027(10)
O3 0.0182(13) 0.0180(13) 0.0150(11) 0.0012(10) 0.0017(10) 0.0032(11)
N1 0.0090(14) 0.0097(14) 0.0118(12) -0.0026(11) 0.0027(11) -0.0001(11)
C1 0.0133(17) 0.0124(18) 0.0135(15) -0.0008(14) 0.0045(14) -0.0016(14)
C2 0.0170(18) 0.0171(19) 0.0194(17) 0.0008(16) 0.0040(15) 0.0022(16)
C3 0.028(2) 0.0156(19) 0.0294(19) 0.0007(16) 0.0160(17) 0.0042(16)
C4 0.028(2) 0.018(2) 0.0185(17) -0.0094(15) 0.0112(16) -0.0080(17)
C5 0.0181(18) 0.019(2) 0.0142(16) 0.0014(15) 0.0080(14) -0.0043(15)
C6 0.0175(18) 0.0099(17) 0.0114(15) 0.0000(14) 0.0092(14) -0.0024(14)
C7 0.0166(18) 0.0143(18) 0.0124(15) 0.0019(14) 0.0065(15) -0.0013(15)
C8 0.0129(17) 0.0078(17) 0.0124(15) -0.0036(13) 0.0037(13) 0.0006(14)
C9 0.0153(17) 0.0129(18) 0.0157(16) -0.0041(14) 0.0046(14) -0.0031(15)
C10 0.031(2) 0.018(2) 0.0316(19) 0.0054(16) 0.0216(17) 0.0039(17)
C11 0.0182(18) 0.0092(17) 0.0200(16) -0.0012(14) 0.0088(15) 0.0029(15)
C12 0.0197(19) 0.021(2) 0.0202(17) -0.0048(16) 0.0094(15) 0.0001(16)
C13 0.028(2) 0.029(2) 0.0194(18) -0.0033(17) 0.0083(16) 0.0090(18)
C14 0.045(3) 0.015(2) 0.029(2) 0.0060(17) 0.0189(19) 0.0115(19)
C15 0.039(2) 0.017(2) 0.050(2) 0.0063(19) 0.026(2) -0.0035(19)
C16 0.020(2) 0.020(2) 0.034(2) 0.0019(17) 0.0079(17) 0.0004(17)
C17 0.0151(18) 0.0064(17) 0.0171(16) -0.0007(14) 0.0073(14) -0.0018(14)
C18 0.0174(18) 0.0138(18) 0.0154(16) 0.0017(15) 0.0032(14) 0.0011(15)
C19 0.024(2) 0.021(2) 0.0168(16) -0.0002(15) 0.0115(15) -0.0020(16)
C20 0.0209(19) 0.0134(19) 0.0276(18) -0.0029(16) 0.0158(16) -0.0023(16)
C21 0.0148(18) 0.0170(19) 0.0219(17) -0.0033(15) 0.0063(15) 0.0004(15)
C22 0.0164(18) 0.0150(18) 0.0145(15) -0.0032(14) 0.0054(14) -0.0019(15)

loop_
_atom_type_symbol
_atom_type_description
_atom_type_scat_dispersion_real
_atom_type_scat_dispersion_imag
_atom_type_scat_source
C C 0.0033 0.0016 'International Tables Vol C Tables 4.2.6.8 and 6.1.1.4'
H H 0.0000 0.0000 'International Tables Vol C Tables 4.2.6.8 and 6.1.1.4'
N N 0.0061 0.0033 'International Tables Vol C Tables 4.2.6.8 and 6.1.1.4'
O O 0.0106 0.0060 'International Tables Vol C Tables 4.2.6.8 and 6.1.1.4'
S S 0.1246 0.1234 'International Tables Vol C Tables 4.2.6.8 and 6.1.1.4'
Se Se -0.0929 2.2259 'International Tables Vol C Tables 4.2.6.8 and 6.1.1.4'

loop_
_geom_angle_atom_site_label_1
_geom_angle_atom_site_label_2
_geom_angle_atom_site_label_3
_geom_angle
_geom_angle_site_symmetry_1
_geom_angle_site_symmetry_3
_geom_angle_publ_flag
C11 Se1 C9 98.59(13) . . ?
O1 S1 O2 117.94(13) . . ?
O1 S1 N1 109.66(14) . . ?
O1 S1 C1 111.85(14) . . ?
O2 S1 N1 109.92(13) . . ?
O2 S1 C1 111.62(15) . . ?
N1 S1 C1 93.01(13) . . ?
C7 N1 S1 114.7(2) . . ?
C7 N1 C8 127.6(2) . . ?
C8 N1 S1 117.77(18) . . ?
C2 C1 S1 127.6(2) . . ?
C2 C1 C6 122.5(3) . . ?
C6 C1 S1 110.0(2) . . ?
C1 C2 H2 121.3 . . ?
C1 C2 C3 117.3(3) . . ?
C3 C2 H2 121.3 . . ?
C2 C3 H3 119.6 . . ?
C4 C3 C2 120.9(3) . . ?
C4 C3 H3 119.6 . . ?
C3 C4 H4 119.5 . . ?
C5 C4 C3 121.1(3) . . ?
C5 C4 H4 119.5 . . ?
C4 C5 H5 120.8 . . ?
C6 C5 C4 118.4(3) . . ?
C6 C5 H5 120.8 . . ?
C1 C6 C7 113.4(3) . . ?
C5 C6 C1 119.8(3) . . ?
C5 C6 C7 126.7(3) . . ?
O3 C7 N1 124.6(3) . . ?
O3 C7 C6 126.5(3) . . ?
N1 C7 C6 108.9(3) . . ?
N1 C8 H8 106.1 . . ?
N1 C8 C9 111.7(2) . . ?
N1 C8 C17 112.7(3) . . ?
C9 C8 H8 106.1 . . ?
C17 C8 H8 106.1 . . ?
C17 C8 C9 113.4(3) . . ?
Se1 C9 H9 109.2 . . ?
C8 C9 Se1 103.40(19) . . ?
C8 C9 H9 109.2 . . ?
C10 C9 Se1 110.8(2) . . ?
C10 C9 C8 114.8(3) . . ?
C10 C9 H9 109.2 . . ?
C9 C10 H10A 109.5 . . ?
C9 C10 H10B 109.5 . . ?
C9 C10 H10C 109.5 . . ?
H10A C10 H10B 109.5 . . ?
H10A C10 H10C 109.5 . . ?
H10B C10 H10C 109.5 . . ?
C12 C11 Se1 120.5(3) . . ?
C12 C11 C16 119.4(3) . . ?
C16 C11 Se1 119.9(2) . . ?
C11 C12 H12 120.0 . . ?
C11 C12 C13 120.1(3) . . ?
C13 C12 H12 120.0 . . ?
C12 C13 H13 119.9 . . ?
C14 C13 C12 120.3(3) . . ?
C14 C13 H13 119.9 . . ?
C13 C14 H14 120.1 . . ?
C15 C14 C13 119.8(3) . . ?
C15 C14 H14 120.1 . . ?
C14 C15 H15 119.9 . . ?
C14 C15 C16 120.3(4) . . ?
C16 C15 H15 119.9 . . ?
C11 C16 H16 120.0 . . ?
C15 C16 C11 120.1(3) . . ?
C15 C16 H16 120.0 . . ?
C18 C17 C8 119.9(3) . . ?
C18 C17 C22 118.2(3) . . ?
C22 C17 C8 121.8(3) . . ?
C17 C18 H18 119.5 . . ?
C19 C18 C17 121.0(3) . . ?
C19 C18 H18 119.5 . . ?
C18 C19 H19 119.8 . . ?
C18 C19 C20 120.4(3) . . ?
C20 C19 H19 119.8 . . ?
C19 C20 H20 120.4 . . ?
C21 C20 C19 119.3(3) . . ?
C21 C20 H20 120.4 . . ?
C20 C21 H21 119.8 . . ?
C20 C21 C22 120.4(3) . . ?
C22 C21 H21 119.8 . . ?
C17 C22 H22 119.7 . . ?
C21 C22 C17 120.7(3) . . ?
C21 C22 H22 119.7 . . ?

loop_
_geom_bond_atom_site_label_1
_geom_bond_atom_site_label_2
_geom_bond_distance
_geom_bond_site_symmetry_2
_geom_bond_publ_flag
Se1 C9 1.987(3) . ?
Se1 C11 1.912(3) . ?
S1 O1 1.429(2) . ?
S1 O2 1.431(2) . ?
S1 N1 1.677(2) . ?
S1 C1 1.751(3) . ?
O3 C7 1.207(4) . ?
N1 C7 1.395(4) . ?
N1 C8 1.496(4) . ?
C1 C2 1.375(5) . ?
C1 C6 1.386(4) . ?
C2 H2 0.9300 . ?
C2 C3 1.386(5) . ?
C3 H3 0.9300 . ?
C3 C4 1.387(5) . ?
C4 H4 0.9300 . ?
C4 C5 1.382(5) . ?
C5 H5 0.9300 . ?
C5 C6 1.382(4) . ?
C6 C7 1.484(4) . ?
C8 H8 0.9800 . ?
C8 C9 1.531(4) . ?
C8 C17 1.514(4) . ?
C9 H9 0.9800 . ?
C9 C10 1.513(5) . ?
C10 H10A 0.9600 . ?
C10 H10B 0.9600 . ?
C10 H10C 0.9600 . ?
C11 C12 1.384(4) . ?
C11 C16 1.390(5) . ?
C12 H12 0.9300 . ?
C12 C13 1.385(5) . ?
C13 H13 0.9300 . ?
C13 C14 1.379(5) . ?
C14 H14 0.9300 . ?
C14 C15 1.377(5) . ?
C15 H15 0.9300 . ?
C15 C16 1.382(5) . ?
C16 H16 0.9300 . ?
C17 C18 1.394(4) . ?
C17 C22 1.398(4) . ?
C18 H18 0.9300 . ?
C18 C19 1.379(5) . ?
C19 H19 0.9300 . ?
C19 C20 1.387(4) . ?
C20 H20 0.9300 . ?
C20 C21 1.387(4) . ?
C21 H21 0.9300 . ?
C21 C22 1.383(5) . ?
C22 H22 0.9300 . ?

loop_
_geom_torsion_atom_site_label_1
_geom_torsion_atom_site_label_2
_geom_torsion_atom_site_label_3
_geom_torsion_atom_site_label_4
_geom_torsion
_geom_torsion_site_symmetry_1
_geom_torsion_site_symmetry_2
_geom_torsion_site_symmetry_3
_geom_torsion_site_symmetry_4
_geom_torsion_publ_flag
Se1 C11 C12 C13 176.2(3) . . . . ?
Se1 C11 C16 C15 -176.8(3) . . . . ?
S1 N1 C7 O3 179.9(3) . . . . ?
S1 N1 C7 C6 -1.5(3) . . . . ?
S1 N1 C8 C9 119.4(2) . . . . ?
S1 N1 C8 C17 -111.5(2) . . . . ?
S1 C1 C2 C3 177.4(3) . . . . ?
S1 C1 C6 C5 -177.9(3) . . . . ?
S1 C1 C6 C7 1.8(4) . . . . ?
O1 S1 N1 C7 -112.3(2) . . . . ?
O1 S1 N1 C8 66.2(2) . . . . ?
O1 S1 C1 C2 -68.2(4) . . . . ?
O1 S1 C1 C6 110.3(2) . . . . ?
O2 S1 N1 C7 116.5(2) . . . . ?
O2 S1 N1 C8 -65.0(2) . . . . ?
O2 S1 C1 C2 66.4(3) . . . . ?
O2 S1 C1 C6 -115.1(2) . . . . ?
N1 S1 C1 C2 179.2(3) . . . . ?
N1 S1 C1 C6 -2.3(3) . . . . ?
N1 C8 C9 Se1 -168.8(2) . . . . ?
N1 C8 C9 C10 -48.0(3) . . . . ?
N1 C8 C17 C18 106.0(3) . . . . ?
N1 C8 C17 C22 -77.2(4) . . . . ?
C1 S1 N1 C7 2.2(2) . . . . ?
C1 S1 N1 C8 -179.3(2) . . . . ?
C1 C2 C3 C4 0.0(5) . . . . ?
C1 C6 C7 O3 178.3(3) . . . . ?
C1 C6 C7 N1 -0.3(4) . . . . ?
C2 C1 C6 C5 0.7(5) . . . . ?
C2 C1 C6 C7 -179.6(3) . . . . ?
C2 C3 C4 C5 1.2(5) . . . . ?
C3 C4 C5 C6 -1.5(5) . . . . ?
C4 C5 C6 C1 0.6(5) . . . . ?
C4 C5 C6 C7 -179.2(3) . . . . ?
C5 C6 C7 O3 -2.0(6) . . . . ?
C5 C6 C7 N1 179.4(3) . . . . ?
C6 C1 C2 C3 -0.9(5) . . . . ?
C7 N1 C8 C9 -62.3(4) . . . . ?
C7 N1 C8 C17 66.7(4) . . . . ?
C8 N1 C7 O3 1.6(5) . . . . ?
C8 N1 C7 C6 -179.8(3) . . . . ?
C8 C17 C18 C19 177.4(3) . . . . ?
C8 C17 C22 C21 -178.3(3) . . . . ?
C9 C8 C17 C18 -125.8(3) . . . . ?
C9 C8 C17 C22 50.9(4) . . . . ?
C11 C12 C13 C14 0.3(5) . . . . ?
C12 C11 C16 C15 -0.5(5) . . . . ?
C12 C13 C14 C15 0.1(6) . . . . ?
C13 C14 C15 C16 -0.7(6) . . . . ?
C14 C15 C16 C11 0.9(6) . . . . ?
C16 C11 C12 C13 -0.1(5) . . . . ?
C17 C8 C9 Se1 62.5(3) . . . . ?
C17 C8 C9 C10 -176.7(3) . . . . ?
C17 C18 C19 C20 0.4(5) . . . . ?
C18 C17 C22 C21 -1.5(5) . . . . ?
C18 C19 C20 C21 -0.6(5) . . . . ?
C19 C20 C21 C22 -0.3(5) . . . . ?
C20 C21 C22 C17 1.4(5) . . . . ?
C22 C17 C18 C19 0.6(5) . . . . ?
